data_4119740
loop_
_publ_author_name
'Hongyin Gao'
'Daniel H. Ess'
'Muhammed Yousufuddin'
'L\'aszl\'o K\"urti'

_publ_section_title
;
 Transition-Metal-Free Direct Arylation: Synthesis of Halogenated
 2-Amino-2'-hydroxy-1,1'-biaryls and Mechanism by DFT Calculations
;
_journal_name_full 'Journal of the American Chemical Society'
_journal_page_first 7086
_journal_page_last 7089
_journal_paper_doi 10.1021/ja400897u
_journal_volume 135
_journal_year 2013
_chemical_formula_sum 'C16 H11 Br2 N O'
_chemical_formula_weight 393.08
_chemical_name_systematic
; 
 ? 
;
_space_group_IT_number 14
_symmetry_cell_setting monoclinic
_symmetry_space_group_name_Hall '-P 2ybc'
_symmetry_space_group_name_H-M 'P 1 21/c 1'
_atom_sites_solution_hydrogens geom
_atom_sites_solution_primary direct
_atom_sites_solution_secondary difmap
_audit_creation_method SHELXL-97
_cell_angle_alpha 90.00
_cell_angle_beta 116.661(2)
_cell_angle_gamma 90.00
_cell_formula_units_Z 4
_cell_length_a 13.047(3)
_cell_length_b 9.0053(17)
_cell_length_c 13.195(3)
_cell_measurement_reflns_used 3493
_cell_measurement_temperature 100(2)
_cell_measurement_theta_max 28.18
_cell_measurement_theta_min 2.85
_cell_volume 1385.5(5)
_computing_cell_refinement 'Bruker SAINT'
_computing_data_collection 'Bruker SMART'
_computing_data_reduction 'Bruker SAINT'
_computing_molecular_graphics 'Bruker SHELXTL'
_computing_publication_material 'Bruker SHELXTL'
_computing_structure_refinement 'SHELXL-97 (Sheldrick, 2008)'
_computing_structure_solution 'SHELXS-97 (Sheldrick, 2008)'
_diffrn_ambient_temperature 100(2)
_diffrn_measured_fraction_theta_full 0.999
_diffrn_measured_fraction_theta_max 0.999
_diffrn_measurement_device_type 'Bruker SMART APEX CCD'
_diffrn_measurement_method '\f and \w scans'
_diffrn_radiation_monochromator graphite
_diffrn_radiation_source 'fine-focus sealed tube'
_diffrn_radiation_type MoK\a
_diffrn_radiation_wavelength 0.71073
_diffrn_reflns_av_R_equivalents 0.0388
_diffrn_reflns_av_sigmaI/netI 0.0347
_diffrn_reflns_limit_h_max 17
_diffrn_reflns_limit_h_min -17
_diffrn_reflns_limit_k_max 12
_diffrn_reflns_limit_k_min -12
_diffrn_reflns_limit_l_max 17
_diffrn_reflns_limit_l_min -17
_diffrn_reflns_number 13223
_diffrn_reflns_theta_full 28.33
_diffrn_reflns_theta_max 28.33
_diffrn_reflns_theta_min 1.75
_exptl_absorpt_coefficient_mu 5.844
_exptl_absorpt_correction_T_max 0.745
_exptl_absorpt_correction_T_min 0.537
_exptl_absorpt_correction_type multi-scan
_exptl_absorpt_process_details SADABS
_exptl_crystal_colour colorless
_exptl_crystal_density_diffrn 1.884
_exptl_crystal_description platy
_exptl_crystal_F_000 768
_exptl_crystal_size_max 0.15
_exptl_crystal_size_mid 0.10
_exptl_crystal_size_min 0.02
_refine_diff_density_max 1.513
_refine_diff_density_min -0.622
_refine_diff_density_rms 0.133
_refine_ls_extinction_method none
_refine_ls_goodness_of_fit_ref 1.022
_refine_ls_hydrogen_treatment mixed
_refine_ls_matrix_type full
_refine_ls_number_parameters 193
_refine_ls_number_reflns 3451
_refine_ls_number_restraints 0
_refine_ls_restrained_S_all 1.022
_refine_ls_R_factor_all 0.0513
_refine_ls_R_factor_gt 0.0358
_refine_ls_shift/su_max 0.001
_refine_ls_shift/su_mean 0.000
_refine_ls_structure_factor_coef Fsqd
_refine_ls_weighting_details 'calc w=1/[\s^2^(Fo^2^)+(0.0534P)^2^+0.0000P] where P=(Fo^2^+2Fc^2^)/3'
_refine_ls_weighting_scheme calc
_refine_ls_wR_factor_gt 0.0843
_refine_ls_wR_factor_ref 0.0914
_reflns_number_gt 2614
_reflns_number_total 3451
_reflns_threshold_expression >2sigma(I)
_cod_data_source_file ja400897u_si_003.cif
_cod_data_source_block laszlo8m
_cod_database_code 4119740

loop_
_symmetry_equiv_pos_as_xyz
'x, y, z'
'-x, y+1/2, -z+1/2'
'-x, -y, -z'
'x, -y-1/2, z-1/2'

loop_
_atom_site_label
_atom_site_type_symbol
_atom_site_fract_x
_atom_site_fract_y
_atom_site_fract_z
_atom_site_U_iso_or_equiv
_atom_site_adp_type
_atom_site_occupancy
_atom_site_symmetry_multiplicity
_atom_site_calc_flag
_atom_site_refinement_flags
Br1 Br 0.35161(3) 0.41037(3) 0.42054(2) 0.02421(11) Uani 1 1 d .
Br2 Br 0.32653(3) 0.58683(3) 0.88899(2) 0.02662(11) Uani 1 1 d .
O1 O 0.05019(18) 0.4969(2) 0.63746(17) 0.0207(5) Uani 1 1 d .
H1O H -0.011(3) 0.477(4) 0.623(3) 0.041(12) Uiso 1 1 d .
N1 N 0.1765(2) 0.6205(3) 0.4454(2) 0.0205(5) Uani 1 1 d .
H1N H 0.151(3) 0.708(4) 0.452(3) 0.039(10) Uiso 1 1 d .
H2N H 0.195(3) 0.621(4) 0.392(3) 0.031(9) Uiso 1 1 d .
C1 C 0.3464(2) 0.4695(3) 0.5563(2) 0.0176(6) Uani 1 1 d .
C2 C 0.4273(2) 0.4129(3) 0.6586(2) 0.0194(6) Uani 1 1 d .
H2 H 0.4865 0.3496 0.6607 0.023 Uiso 1 1 calc R
C3 C 0.4213(2) 0.4496(3) 0.7581(2) 0.0200(6) Uani 1 1 d .
H3 H 0.4757 0.4113 0.8291 0.024 Uiso 1 1 calc R
C4 C 0.3344(2) 0.5433(3) 0.7515(2) 0.0184(6) Uani 1 1 d .
C5 C 0.2531(2) 0.6037(3) 0.6501(2) 0.0148(5) Uani 1 1 d .
C6 C 0.2602(2) 0.5652(3) 0.5500(2) 0.0157(6) Uani 1 1 d .
C7 C 0.1609(2) 0.7060(3) 0.6454(2) 0.0162(5) Uani 1 1 d .
C8 C 0.0611(2) 0.6469(3) 0.6402(2) 0.0180(6) Uani 1 1 d .
C9 C -0.0257(2) 0.7409(3) 0.6414(2) 0.0203(6) Uani 1 1 d .
H9 H -0.0931 0.6988 0.6400 0.024 Uiso 1 1 calc R
C10 C -0.0129(2) 0.8911(3) 0.6444(2) 0.0197(6) Uani 1 1 d .
H10 H -0.0710 0.9526 0.6467 0.024 Uiso 1 1 calc R
C11 C 0.0858(2) 0.9578(3) 0.6441(2) 0.0188(6) Uani 1 1 d .
C12 C 0.0997(3) 1.1126(3) 0.6420(2) 0.0210(6) Uani 1 1 d .
H12 H 0.0426 1.1760 0.6442 0.025 Uiso 1 1 calc R
C13 C 0.1930(3) 1.1741(3) 0.6369(2) 0.0229(6) Uani 1 1 d .
H13 H 0.2001 1.2789 0.6348 0.027 Uiso 1 1 calc R
C14 C 0.2789(3) 1.0806(3) 0.6347(2) 0.0220(6) Uani 1 1 d .
H14 H 0.3434 1.1229 0.6303 0.026 Uiso 1 1 calc R
C15 C 0.2700(2) 0.9297(3) 0.6390(2) 0.0191(6) Uani 1 1 d .
H15 H 0.3294 0.8685 0.6390 0.023 Uiso 1 1 calc R
C16 C 0.1732(2) 0.8629(3) 0.6434(2) 0.0167(6) Uani 1 1 d .

loop_
_atom_site_aniso_label
_atom_site_aniso_U_11
_atom_site_aniso_U_22
_atom_site_aniso_U_33
_atom_site_aniso_U_23
_atom_site_aniso_U_13
_atom_site_aniso_U_12
Br1 0.02078(17) 0.0361(2) 0.01788(17) -0.00547(12) 0.01057(13) 0.00018(12)
Br2 0.02486(18) 0.0403(2) 0.01411(16) 0.00040(12) 0.00822(13) 0.01097(13)
O1 0.0147(11) 0.0220(11) 0.0253(11) 0.0016(8) 0.0089(9) -0.0038(9)
N1 0.0181(13) 0.0286(14) 0.0153(12) 0.0020(10) 0.0079(11) 0.0004(11)
C1 0.0156(14) 0.0234(14) 0.0167(13) -0.0029(11) 0.0099(12) -0.0027(12)
C2 0.0142(14) 0.0231(15) 0.0213(15) -0.0003(11) 0.0083(12) 0.0032(11)
C3 0.0154(14) 0.0257(15) 0.0159(14) 0.0002(11) 0.0045(12) 0.0022(12)
C4 0.0170(14) 0.0222(14) 0.0159(14) -0.0023(11) 0.0074(12) -0.0016(12)
C5 0.0135(13) 0.0131(13) 0.0172(13) -0.0009(10) 0.0065(11) -0.0019(10)
C6 0.0136(13) 0.0177(13) 0.0153(13) 0.0014(10) 0.0061(11) -0.0035(11)
C7 0.0147(13) 0.0200(14) 0.0125(12) 0.0017(10) 0.0049(11) 0.0005(11)
C8 0.0160(14) 0.0229(15) 0.0124(13) 0.0000(11) 0.0039(11) -0.0032(11)
C9 0.0153(14) 0.0320(16) 0.0142(13) 0.0012(11) 0.0071(11) -0.0016(12)
C10 0.0153(14) 0.0280(16) 0.0161(14) 0.0016(11) 0.0074(12) 0.0045(12)
C11 0.0179(14) 0.0252(15) 0.0114(13) 0.0007(11) 0.0048(11) 0.0019(12)
C12 0.0204(15) 0.0258(15) 0.0125(13) -0.0003(11) 0.0035(12) 0.0058(12)
C13 0.0271(16) 0.0195(15) 0.0162(14) 0.0010(11) 0.0046(12) 0.0007(12)
C14 0.0250(16) 0.0237(15) 0.0170(14) -0.0001(11) 0.0089(13) -0.0047(12)
C15 0.0169(14) 0.0235(15) 0.0164(14) -0.0008(11) 0.0071(12) 0.0016(11)
C16 0.0169(14) 0.0229(14) 0.0087(12) 0.0008(10) 0.0042(11) 0.0022(11)

loop_
_atom_type_symbol
_atom_type_description
_atom_type_scat_dispersion_real
_atom_type_scat_dispersion_imag
_atom_type_scat_source
C C 0.0033 0.0016 'International Tables Vol C Tables 4.2.6.8 and 6.1.1.4'
H H 0.0000 0.0000 'International Tables Vol C Tables 4.2.6.8 and 6.1.1.4'
N N 0.0061 0.0033 'International Tables Vol C Tables 4.2.6.8 and 6.1.1.4'
O O 0.0106 0.0060 'International Tables Vol C Tables 4.2.6.8 and 6.1.1.4'
Br Br -0.2901 2.4595 'International Tables Vol C Tables 4.2.6.8 and 6.1.1.4'

loop_
_geom_angle_atom_site_label_1
_geom_angle_atom_site_label_2
_geom_angle_atom_site_label_3
_geom_angle
C8 O1 H1O 109(3)
C6 N1 H1N 113(2)
C6 N1 H2N 116(2)
H1N N1 H2N 110(3)
C2 C1 C6 122.0(3)
C2 C1 Br1 118.8(2)
C6 C1 Br1 119.2(2)
C1 C2 C3 119.5(3)
C1 C2 H2 120.3
C3 C2 H2 120.3
C4 C3 C2 118.5(3)
C4 C3 H3 120.7
C2 C3 H3 120.7
C3 C4 C5 123.2(3)
C3 C4 Br2 117.3(2)
C5 C4 Br2 119.5(2)
C4 C5 C6 117.6(2)
C4 C5 C7 122.2(2)
C6 C5 C7 120.2(2)
C1 C6 C5 119.3(3)
C1 C6 N1 121.8(3)
C5 C6 N1 118.9(2)
C8 C7 C16 119.6(3)
C8 C7 C5 119.2(2)
C16 C7 C5 121.2(2)
O1 C8 C7 118.1(3)
O1 C8 C9 121.3(2)
C7 C8 C9 120.6(3)
C10 C9 C8 120.3(3)
C10 C9 H9 119.8
C8 C9 H9 119.8
C9 C10 C11 121.3(3)
C9 C10 H10 119.4
C11 C10 H10 119.4
C12 C11 C10 122.8(3)
C12 C11 C16 118.9(3)
C10 C11 C16 118.3(3)
C13 C12 C11 121.8(3)
C13 C12 H12 119.1
C11 C12 H12 119.1
C12 C13 C14 119.4(3)
C12 C13 H13 120.3
C14 C13 H13 120.3
C15 C14 C13 120.7(3)
C15 C14 H14 119.7
C13 C14 H14 119.7
C14 C15 C16 121.0(3)
C14 C15 H15 119.5
C16 C15 H15 119.5
C7 C16 C15 121.9(3)
C7 C16 C11 119.8(3)
C15 C16 C11 118.2(3)

loop_
_geom_bond_atom_site_label_1
_geom_bond_atom_site_label_2
_geom_bond_distance
Br1 C1 1.899(3)
Br2 C4 1.903(3)
O1 C8 1.357(3)
O1 H1O 0.75(4)
N1 C6 1.412(4)
N1 H1N 0.88(4)
N1 H2N 0.85(3)
C1 C2 1.384(4)
C1 C6 1.389(4)
C2 C3 1.390(4)
C2 H2 0.9500
C3 C4 1.385(4)
C3 H3 0.9500
C4 C5 1.391(4)
C5 C6 1.408(4)
C5 C7 1.494(4)
C7 C8 1.381(4)
C7 C16 1.423(4)
C8 C9 1.420(4)
C9 C10 1.361(4)
C9 H9 0.9500
C10 C11 1.423(4)
C10 H10 0.9500
C11 C12 1.407(4)
C11 C16 1.428(4)
C12 C13 1.367(4)
C12 H12 0.9500
C13 C14 1.412(4)
C13 H13 0.9500
C14 C15 1.367(4)
C14 H14 0.9500
C15 C16 1.424(4)
C15 H15 0.9500
